data_4509062
loop_
_publ_author_name
'Ojala, William H.'
'Lystad, Kendra M.'
'Deal, Tera L.'
'Engebretson, Jessica E.'
'Spude, Jill M.'
'Balidemaj, Barjeta'
'Ojala, Charles R.'

_publ_section_title
;
 Bridge Orientation as a Selector of Intermolecular Interactions in a
 Series of Crystalline Isomeric Benzylideneanilines
;
_journal_issue 2
_journal_name_full 'Crystal Growth &amp; Design'
_journal_page_first 964
_journal_paper_doi 10.1021/cg8007443
_journal_volume 9
_journal_year 2009
_chemical_formula_moiety 'C14 H9 Cl N2'
_chemical_formula_sum 'C14 H9 Cl N2'
_chemical_formula_weight 240.68
_chemical_melting_point 390.0(10)
_chemical_name_systematic
; 
 N-(4-chlorobenzylidene)-2-cyanoaniline 
;
_space_group_IT_number 14
_symmetry_cell_setting monoclinic
_symmetry_space_group_name_Hall '-P 2ybc'
_symmetry_space_group_name_H-M 'P 1 21/c 1'
_atom_sites_solution_hydrogens geom
_atom_sites_solution_primary direct
_atom_sites_solution_secondary difmap
_audit_creation_method SHELXL-97
_audit_update_record
;
2008-01-23 # Formatted by publCIF
;
_cell_angle_alpha 90.00
_cell_angle_beta 90.224(1)
_cell_angle_gamma 90.00
_cell_formula_units_Z 8
_cell_length_a 13.4815(11)
_cell_length_b 7.3059(6)
_cell_length_c 23.461(2)
_cell_measurement_reflns_used 3584
_cell_measurement_temperature 173(2)
_cell_measurement_theta_max 27.327
_cell_measurement_theta_min 2.920
_cell_volume 2310.8(3)
_computing_cell_refinement 'SAINTPLUS, Bruker'
_computing_data_collection 'SMART, Bruker'
_computing_data_reduction 'SAINTPLUS, Bruker'
_computing_publication_material 'SHELXL97 (Sheldrick, 1997)'
_computing_structure_refinement 'SHELXL-97 (Sheldrick, 1997)'
_computing_structure_solution 'SHELXS-97 (Sheldrick, 1990)'
_diffrn_ambient_temperature 173(2)
_diffrn_measured_fraction_theta_full 0.998
_diffrn_measured_fraction_theta_max 0.998
_diffrn_measurement_device_type 'Siemens SMART Platform CCD'
_diffrn_measurement_method 'area detector, omega scans per phi'
_diffrn_radiation_monochromator graphite
_diffrn_radiation_source 'fine-focus sealed tube'
_diffrn_radiation_type MoK\a
_diffrn_radiation_wavelength 0.71073
_diffrn_reflns_av_R_equivalents 0.0371
_diffrn_reflns_av_sigmaI/netI 0.0303
_diffrn_reflns_limit_h_max 17
_diffrn_reflns_limit_h_min -17
_diffrn_reflns_limit_k_max 9
_diffrn_reflns_limit_k_min -9
_diffrn_reflns_limit_l_max 30
_diffrn_reflns_limit_l_min -30
_diffrn_reflns_number 25955
_diffrn_reflns_theta_full 27.49
_diffrn_reflns_theta_max 27.49
_diffrn_reflns_theta_min 1.51
_exptl_absorpt_coefficient_mu 0.306
_exptl_absorpt_correction_T_max 0.971
_exptl_absorpt_correction_T_min 0.855
_exptl_absorpt_correction_type multi-scan
_exptl_absorpt_process_details 'SADABS (Blessing, 1995)'
_exptl_crystal_colour yellow
_exptl_crystal_density_diffrn 1.384
_exptl_crystal_density_method 'not measured'
_exptl_crystal_description plate
_exptl_crystal_F_000 992
_exptl_crystal_size_max 0.50
_exptl_crystal_size_mid 0.48
_exptl_crystal_size_min 0.10
_refine_diff_density_max 0.191
_refine_diff_density_min -0.305
_refine_diff_density_rms 0.055
_refine_ls_extinction_method none
_refine_ls_goodness_of_fit_ref 1.075
_refine_ls_hydrogen_treatment constr
_refine_ls_matrix_type full
_refine_ls_number_parameters 307
_refine_ls_number_reflns 5298
_refine_ls_number_restraints 0
_refine_ls_restrained_S_all 1.075
_refine_ls_R_factor_all 0.0672
_refine_ls_R_factor_gt 0.0470
_refine_ls_shift/su_max 0.001
_refine_ls_shift/su_mean 0.000
_refine_ls_structure_factor_coef Fsqd
_refine_ls_weighting_details 'calc w=1/[\s\^2\^(Fo\^2\^)+(0.0354P)\^2\^+1.1241P], P=(Fo\^2\^+2Fc\^2\^)/3'
_refine_ls_weighting_scheme calc
_refine_ls_wR_factor_gt 0.0926
_refine_ls_wR_factor_ref 0.0992
_reflns_number_gt 4198
_reflns_number_total 5298
_reflns_threshold_expression I>2\s(I)
_cod_data_source_file cg8007443sup1.cif
_cod_data_source_block 2b
_cod_depositor_comments
;
The following automatic conversions were performed:

'_chemical_melting_point' value '389-391' was changed to '390.0(10)'
- the average value was taken and precision was estimated.

Automatic conversion script
Id: cif_fix_values 1891 2012-01-12 08:04:46Z andrius 
;
_cod_original_sg_symbol_H-M 'P 21/c'
_cod_database_code 4509062

loop_
_symmetry_equiv_pos_as_xyz
'x, y, z'
'-x, y+1/2, -z+1/2'
'-x, -y, -z'
'x, -y-1/2, z-1/2'

loop_
_atom_site_label
_atom_site_type_symbol
_atom_site_fract_x
_atom_site_fract_y
_atom_site_fract_z
_atom_site_U_iso_or_equiv
_atom_site_adp_type
_atom_site_occupancy
_atom_site_symmetry_multiplicity
_atom_site_calc_flag
_atom_site_refinement_flags
C1 C 0.82224(12) 0.4274(2) 0.30395(7) 0.0241(3) Uani 1 1 d .
C2 C 0.86234(12) 0.5253(2) 0.34997(7) 0.0248(4) Uani 1 1 d .
C3 C 0.96542(13) 0.5381(2) 0.35728(7) 0.0280(4) Uani 1 1 d .
H3 H 0.9921 0.6078 0.3879 0.034 Uiso 1 1 calc R
C4 C 1.02805(13) 0.4491(2) 0.31995(8) 0.0302(4) Uani 1 1 d .
H4 H 1.0979 0.4560 0.3250 0.036 Uiso 1 1 calc R
C5 C 0.98810(13) 0.3492(3) 0.27491(8) 0.0298(4) Uani 1 1 d .
H5 H 1.0312 0.2875 0.2494 0.036 Uiso 1 1 calc R
C6 C 0.88631(12) 0.3385(2) 0.26672(7) 0.0282(4) Uani 1 1 d .
H6 H 0.8603 0.2703 0.2356 0.034 Uiso 1 1 calc R
C7 C 0.56862(12) 0.4214(2) 0.24448(7) 0.0251(4) Uani 1 1 d .
C8 C 0.50598(13) 0.4195(3) 0.29150(7) 0.0298(4) Uani 1 1 d .
H8 H 0.5335 0.4202 0.3288 0.036 Uiso 1 1 calc R
C9 C 0.40434(13) 0.4167(3) 0.28450(8) 0.0339(4) Uani 1 1 d .
H9 H 0.3618 0.4157 0.3167 0.041 Uiso 1 1 calc R
C10 C 0.36532(12) 0.4153(2) 0.22990(8) 0.0284(4) Uani 1 1 d .
C11 C 0.42496(13) 0.4163(3) 0.18246(8) 0.0324(4) Uani 1 1 d .
H11 H 0.3969 0.4140 0.1453 0.039 Uiso 1 1 calc R
C12 C 0.52703(13) 0.4206(3) 0.19011(8) 0.0319(4) Uani 1 1 d .
H12 H 0.5692 0.4231 0.1578 0.038 Uiso 1 1 calc R
C13 C 0.67671(12) 0.4280(2) 0.25130(7) 0.0276(4) Uani 1 1 d .
H13 H 0.7171 0.4392 0.2184 0.033 Uiso 1 1 calc R
C14 C 0.79636(13) 0.6184(2) 0.38868(7) 0.0285(4) Uani 1 1 d .
C15 C 0.31696(12) 0.7381(2) 0.51265(7) 0.0275(4) Uani 1 1 d .
C16 C 0.35841(13) 0.7072(2) 0.45881(7) 0.0285(4) Uani 1 1 d .
C17 C 0.46134(13) 0.7089(3) 0.45144(8) 0.0333(4) Uani 1 1 d .
H17 H 0.4886 0.6892 0.4147 0.040 Uiso 1 1 calc R
C18 C 0.52326(13) 0.7390(3) 0.49737(8) 0.0367(4) Uani 1 1 d .
H18 H 0.5931 0.7430 0.4924 0.044 Uiso 1 1 calc R
C19 C 0.48232(13) 0.7635(3) 0.55106(8) 0.0369(4) Uani 1 1 d .
H19 H 0.5249 0.7822 0.5829 0.044 Uiso 1 1 calc R
C20 C 0.38063(13) 0.7610(3) 0.55899(8) 0.0328(4) Uani 1 1 d .
H20 H 0.3542 0.7749 0.5962 0.039 Uiso 1 1 calc R
C21 C 0.06380(12) 0.8521(2) 0.55891(7) 0.0258(4) Uani 1 1 d .
C22 C 0.00114(13) 0.7394(2) 0.52722(7) 0.0284(4) Uani 1 1 d .
H22 H 0.0282 0.6632 0.4984 0.034 Uiso 1 1 calc R
C23 C -0.09980(13) 0.7370(3) 0.53715(7) 0.0311(4) Uani 1 1 d .
H23 H -0.1423 0.6589 0.5158 0.037 Uiso 1 1 calc R
C24 C -0.13756(12) 0.8511(3) 0.57896(8) 0.0293(4) Uani 1 1 d .
C25 C -0.07788(13) 0.9664(3) 0.61042(8) 0.0333(4) Uani 1 1 d .
H25 H -0.1055 1.0448 0.6385 0.040 Uiso 1 1 calc R
C26 C 0.02333(13) 0.9656(3) 0.60018(8) 0.0304(4) Uani 1 1 d .
H26 H 0.0655 1.0438 0.6217 0.036 Uiso 1 1 calc R
C27 C 0.17158(12) 0.8503(2) 0.55014(7) 0.0282(4) Uani 1 1 d .
H27 H 0.2116 0.9373 0.5696 0.034 Uiso 1 1 calc R
C28 C 0.29316(13) 0.6799(3) 0.41061(8) 0.0321(4) Uani 1 1 d .
Cl1 Cl 0.23706(3) 0.41565(7) 0.22128(2) 0.04257(14) Uani 1 1 d .
Cl2 Cl -0.26455(3) 0.84626(8) 0.59237(2) 0.04585(15) Uani 1 1 d .
N1 N 0.71780(10) 0.4193(2) 0.30010(6) 0.0265(3) Uani 1 1 d .
N2 N 0.74491(12) 0.6946(2) 0.41934(7) 0.0393(4) Uani 1 1 d .
N3 N 0.21269(10) 0.7352(2) 0.51710(6) 0.0283(3) Uani 1 1 d .
N4 N 0.24337(12) 0.6598(3) 0.37153(7) 0.0428(4) Uani 1 1 d .

loop_
_atom_site_aniso_label
_atom_site_aniso_U_11
_atom_site_aniso_U_22
_atom_site_aniso_U_33
_atom_site_aniso_U_23
_atom_site_aniso_U_13
_atom_site_aniso_U_12
C1 0.0221(8) 0.0251(9) 0.0252(8) 0.0031(7) -0.0018(6) -0.0016(7)
C2 0.0270(8) 0.0237(9) 0.0235(8) 0.0044(7) -0.0017(7) -0.0004(7)
C3 0.0294(9) 0.0270(9) 0.0277(9) 0.0039(7) -0.0080(7) -0.0047(7)
C4 0.0227(8) 0.0317(10) 0.0362(10) 0.0075(8) -0.0040(7) -0.0029(7)
C5 0.0246(8) 0.0307(9) 0.0341(9) 0.0022(8) 0.0032(7) 0.0009(7)
C6 0.0267(9) 0.0298(9) 0.0281(9) -0.0009(8) -0.0012(7) -0.0028(7)
C7 0.0236(8) 0.0245(9) 0.0271(9) -0.0009(7) -0.0017(7) -0.0006(7)
C8 0.0269(9) 0.0366(10) 0.0258(9) -0.0029(8) -0.0009(7) -0.0004(8)
C9 0.0274(9) 0.0411(11) 0.0333(10) -0.0068(9) 0.0054(8) -0.0008(8)
C10 0.0179(8) 0.0254(9) 0.0418(10) -0.0061(8) -0.0013(7) 0.0015(7)
C11 0.0272(9) 0.0381(10) 0.0318(9) -0.0016(8) -0.0066(8) -0.0001(8)
C12 0.0269(9) 0.0425(11) 0.0264(9) 0.0000(8) 0.0007(7) -0.0020(8)
C13 0.0236(8) 0.0320(10) 0.0271(9) -0.0007(7) 0.0008(7) -0.0009(7)
C14 0.0303(9) 0.0314(10) 0.0237(8) 0.0017(7) -0.0063(7) -0.0034(7)
C15 0.0236(8) 0.0271(9) 0.0318(9) 0.0019(7) 0.0018(7) -0.0003(7)
C16 0.0264(9) 0.0291(9) 0.0302(9) 0.0018(7) 0.0019(7) 0.0024(7)
C17 0.0284(9) 0.0384(11) 0.0333(10) 0.0034(8) 0.0066(8) 0.0025(8)
C18 0.0221(9) 0.0447(12) 0.0432(11) 0.0051(9) 0.0036(8) -0.0003(8)
C19 0.0260(9) 0.0489(12) 0.0359(10) 0.0017(9) -0.0027(8) -0.0010(8)
C20 0.0280(9) 0.0412(11) 0.0293(9) -0.0006(8) 0.0021(7) -0.0002(8)
C21 0.0246(8) 0.0263(9) 0.0266(9) 0.0031(7) 0.0003(7) 0.0008(7)
C22 0.0285(9) 0.0318(10) 0.0247(8) -0.0020(7) -0.0010(7) 0.0025(7)
C23 0.0269(9) 0.0379(11) 0.0284(9) 0.0011(8) -0.0065(7) -0.0025(8)
C24 0.0194(8) 0.0346(10) 0.0340(10) 0.0057(8) 0.0005(7) 0.0030(7)
C25 0.0294(9) 0.0329(10) 0.0376(10) -0.0048(8) 0.0030(8) 0.0046(8)
C26 0.0261(9) 0.0286(9) 0.0365(10) -0.0052(8) -0.0018(7) -0.0015(7)
C27 0.0251(8) 0.0287(9) 0.0307(9) 0.0005(8) -0.0011(7) -0.0031(7)
C28 0.0287(9) 0.0349(10) 0.0328(10) -0.0033(8) 0.0067(8) 0.0030(8)
Cl1 0.0197(2) 0.0500(3) 0.0580(3) -0.0184(3) -0.0028(2) 0.0031(2)
Cl2 0.0215(2) 0.0516(3) 0.0645(4) -0.0028(3) 0.0054(2) 0.0005(2)
N1 0.0217(7) 0.0300(8) 0.0278(8) -0.0024(6) -0.0014(6) -0.0018(6)
N2 0.0394(9) 0.0468(10) 0.0318(8) -0.0052(8) 0.0011(7) 0.0007(8)
N3 0.0226(7) 0.0338(8) 0.0284(8) 0.0005(6) 0.0017(6) 0.0004(6)
N4 0.0384(9) 0.0530(11) 0.0370(9) -0.0093(8) -0.0012(8) 0.0024(8)

loop_
_atom_type_symbol
_atom_type_description
_atom_type_scat_dispersion_real
_atom_type_scat_dispersion_imag
_atom_type_scat_source
C C 0.0033 0.0016 'International Tables Vol C Tables 4.2.6.8 and 6.1.1.4'
H H 0.0000 0.0000 'International Tables Vol C Tables 4.2.6.8 and 6.1.1.4'
N N 0.0061 0.0033 'International Tables Vol C Tables 4.2.6.8 and 6.1.1.4'
Cl Cl 0.1484 0.1585 'International Tables Vol C Tables 4.2.6.8 and 6.1.1.4'

loop_
_geom_angle_atom_site_label_1
_geom_angle_atom_site_label_2
_geom_angle_atom_site_label_3
_geom_angle
C6 C1 C2 118.89(15)
C6 C1 N1 124.18(15)
C2 C1 N1 116.87(15)
C1 C2 C3 120.45(16)
C1 C2 C14 119.22(15)
C3 C2 C14 120.29(16)
C4 C3 C2 119.93(16)
C4 C3 H3 120.
C2 C3 H3 120.
C3 C4 C5 119.52(16)
C3 C4 H4 120.
C5 C4 H4 120.
C6 C5 C4 120.99(17)
C6 C5 H5 120
C4 C5 H5 120
C5 C6 C1 120.18(16)
C5 C6 H6 120
C1 C6 H6 120
C12 C7 C8 118.89(16)
C12 C7 C13 119.80(15)
C8 C7 C13 121.30(15)
C9 C8 C7 120.73(16)
C9 C8 H8 120
C7 C8 H8 120
C8 C9 C10 118.98(17)
C8 C9 H9 121
C10 C9 H9 121
C11 C10 C9 121.88(16)
C11 C10 Cl1 119.31(14)
C9 C10 Cl1 118.81(14)
C10 C11 C12 118.55(17)
C10 C11 H11 121
C12 C11 H11 121
C11 C12 C7 120.98(17)
C11 C12 H12 120
C7 C12 H12 120
N1 C13 C7 121.74(16)
N1 C13 H13 119.
C7 C13 H13 119.
N2 C14 C2 179.0(2)
C20 C15 C16 118.44(16)
C20 C15 N3 123.77(16)
C16 C15 N3 117.72(15)
C17 C16 C15 120.59(16)
C17 C16 C28 120.40(16)
C15 C16 C28 118.97(15)
C18 C17 C16 120.20(17)
C18 C17 H17 120
C16 C17 H17 120
C17 C18 C19 119.21(16)
C17 C18 H18 120.
C19 C18 H18 120.
C20 C19 C18 121.16(18)
C20 C19 H19 119.
C18 C19 H19 119.
C19 C20 C15 120.30(17)
C19 C20 H20 120
C15 C20 H20 120
C26 C21 C22 119.09(16)
C26 C21 C27 119.67(16)
C22 C21 C27 121.23(16)
C23 C22 C21 120.90(17)
C23 C22 H22 120
C21 C22 H22 120
C22 C23 C24 118.45(17)
C22 C23 H23 121
C24 C23 H23 121
C25 C24 C23 122.12(16)
C25 C24 Cl2 119.21(14)
C23 C24 Cl2 118.67(14)
C24 C25 C26 118.55(17)
C24 C25 H25 121
C26 C25 H25 121
C25 C26 C21 120.87(17)
C25 C26 H26 120
C21 C26 H26 120
N3 C27 C21 121.67(16)
N3 C27 H27 119.
C21 C27 H27 119.
N4 C28 C16 178.2(2)
C13 N1 C1 119.11(15)
C27 N3 C15 118.13(15)

loop_
_geom_bond_atom_site_label_1
_geom_bond_atom_site_label_2
_geom_bond_distance
C1 C6 1.392(2)
C1 C2 1.402(2)
C1 N1 1.412(2)
C2 C3 1.403(2)
C2 C14 1.444(2)
C3 C4 1.381(3)
C3 H3 0.95
C4 C5 1.391(3)
C4 H4 0.95
C5 C6 1.387(2)
C5 H5 0.95
C6 H6 0.95
C7 C12 1.391(2)
C7 C8 1.392(2)
C7 C13 1.466(2)
C8 C9 1.380(2)
C8 H8 0.95
C9 C10 1.383(3)
C9 H9 0.95
C10 C11 1.376(3)
C10 Cl1 1.7402(17)
C11 C12 1.387(2)
C11 H11 0.95
C12 H12 0.95
C13 N1 1.271(2)
C13 H13 0.95
C14 N2 1.146(2)
C15 C20 1.392(2)
C15 C16 1.402(2)
C15 N3 1.410(2)
C16 C17 1.399(2)
C16 C28 1.444(3)
C17 C18 1.378(3)
C17 H17 0.95
C18 C19 1.389(3)
C18 H18 0.95
C19 C20 1.384(2)
C19 H19 0.95
C20 H20 0.95
C21 C26 1.388(2)
C21 C22 1.393(2)
C21 C27 1.468(2)
C22 C23 1.382(2)
C22 H22 0.95
C23 C24 1.386(3)
C23 H23 0.95
C24 C25 1.378(3)
C24 Cl2 1.7423(17)
C25 C26 1.386(2)
C25 H25 0.95
C26 H26 0.95
C27 N3 1.272(2)
C27 H27 0.95
C28 N4 1.144(2)

loop_
_geom_torsion_atom_site_label_1
_geom_torsion_atom_site_label_2
_geom_torsion_atom_site_label_3
_geom_torsion_atom_site_label_4
_geom_torsion
C6 C1 C2 C3 1.9(2)
N1 C1 C2 C3 179.23(15)
C6 C1 C2 C14 179.78(16)
N1 C1 C2 C14 -2.9(2)
C1 C2 C3 C4 -2.0(3)
C14 C2 C3 C4 -179.79(16)
C2 C3 C4 C5 0.8(3)
C3 C4 C5 C6 0.3(3)
C4 C5 C6 C1 -0.4(3)
C2 C1 C6 C5 -0.8(3)
N1 C1 C6 C5 -177.85(16)
C12 C7 C8 C9 0.1(3)
C13 C7 C8 C9 178.77(17)
C7 C8 C9 C10 0.1(3)
C8 C9 C10 C11 0.1(3)
C8 C9 C10 Cl1 -178.93(15)
C9 C10 C11 C12 -0.7(3)
Cl1 C10 C11 C12 178.41(15)
C10 C11 C12 C7 0.9(3)
C8 C7 C12 C11 -0.6(3)
C13 C7 C12 C11 -179.33(18)
C12 C7 C13 N1 -176.28(17)
C8 C7 C13 N1 5.1(3)
C20 C15 C16 C17 -3.3(3)
N3 C15 C16 C17 179.80(17)
C20 C15 C16 C28 178.84(17)
N3 C15 C16 C28 2.0(3)
C15 C16 C17 C18 0.8(3)
C28 C16 C17 C18 178.58(18)
C16 C17 C18 C19 1.4(3)
C17 C18 C19 C20 -1.0(3)
C18 C19 C20 C15 -1.6(3)
C16 C15 C20 C19 3.7(3)
N3 C15 C20 C19 -179.61(18)
C26 C21 C22 C23 -1.3(3)
C27 C21 C22 C23 177.60(17)
C21 C22 C23 C24 0.8(3)
C22 C23 C24 C25 0.3(3)
C22 C23 C24 Cl2 -179.12(14)
C23 C24 C25 C26 -0.9(3)
Cl2 C24 C25 C26 178.51(14)
C24 C25 C26 C21 0.4(3)
C22 C21 C26 C25 0.6(3)
C27 C21 C26 C25 -178.23(17)
C26 C21 C27 N3 172.56(17)
C22 C21 C27 N3 -6.3(3)
C7 C13 N1 C1 -179.68(16)
C6 C1 N1 C13 -41.0(2)
C2 C1 N1 C13 141.91(17)
C21 C27 N3 C15 -177.68(15)
C20 C15 N3 C27 41.6(3)
C16 C15 N3 C27 -141.68(17)
